data_7101189
loop_
_publ_author_name
P.A.Chater
W.I.F.David
S.R.Johnson
P.P.Edwards
P.A.Anderson

_publ_section_title 'Synthesis and Crystal Structure of Li4BH4(NH2)3'
_journal_issue 23
_journal_name_full 'Chemical Communications'
_journal_paper_doi 10.1039/b518243c
_journal_year 2006
_chemical_formula_moiety '(Li 1+)4, (B H4 1-), (N H2 1-)3'
_chemical_formula_sum 'B H10 Li4 N3'
_chemical_formula_weight 90.70
_chemical_name_common Li4BH4(NH2)3
_chemical_name_systematic Li4BH4(NH2)3
_space_group_IT_number 199
_symmetry_cell_setting cubic
_symmetry_Int_Tables_number 199
_symmetry_space_group_name_Hall 'I 2b 2c 3'
_symmetry_space_group_name_H-M 'I 21 3'
_cell_angle_alpha 90
_cell_angle_beta 90
_cell_angle_gamma 90
_cell_formula_units_Z 8
_cell_length_a 10.66445(1)
_cell_length_b 10.66445(1)
_cell_length_c 10.66445(1)
_cell_measurement_reflns_used 354
_cell_measurement_theta_max 87.0
_cell_measurement_theta_min 2.0
_cell_volume 1212.875(3)
_diffrn_ambient_temperature 293(2)
_diffrn_radiation_probe x-ray
_diffrn_radiation_type synchrotron
_diffrn_radiation_wavelength 0.80022
_diffrn_source synchrotron
_diffrn_source_type 'ESRF beamline ID31'
_exptl_crystal_colour White
_exptl_crystal_density_diffrn 0.99
_cod_data_source_file b518243c.txt
_cod_original_formula_sum 'Li4 B N3 H10'
_cod_database_code 7101189

loop_
_symmetry_equiv_pos_as_xyz
'-x, -y+1/2, z'
'-x, y+1/2, -z+1/2'
'-x+1/2, -y, z+1/2'
'-x+1/2, y, -z'
'-y, -z+1/2, x'
'-y, z+1/2, -x+1/2'
'-y+1/2, -z, x+1/2'
'-y+1/2, z, -x'
'-z, -x+1/2, y'
'-z, x+1/2, -y+1/2'
'-z+1/2, -x, y+1/2'
'-z+1/2, x, -y'
'z, -x, -y+1/2'
'z, x, y'
'z+1/2, -x+1/2, -y'
'z+1/2, x+1/2, y+1/2'
'y, -z, -x+1/2'
'y, z, x'
'y+1/2, -z+1/2, -x'
'y+1/2, z+1/2, x+1/2'
'x, -y, -z+1/2'
'x, y, z'
'x+1/2, -y+1/2, -z'
'x+1/2, y+1/2, z+1/2'

loop_
_atom_site_label
_atom_site_type_symbol
_atom_site_symmetry_multiplicity
_atom_site_fract_x
_atom_site_fract_y
_atom_site_fract_z
_atom_site_occupancy
_atom_site_B_iso_or_equiv
Li1 Li 0 0.25 -0.0428(14) 0 1 1.46(13)
Li2 Li 0 -0.2622(16) 0 0.25 1 1.46(13)
Li3 Li 0 0.2722(12) 0.2722(12) 0.2722(12) 1 1.46(13)
B1 B 0 0.13542(46) 0.13542(46) 0.13542(46) 1 1.42(16)
H1 H 0 0.0721(15) 0.0721(15) 0.0721(15) 1 4.08(22)
H2 H 0 0.09693(97) 0.13611(88) 0.24797(79) 1 4.08(22)
N1 N 0 -0.15593(27) 0.11005(24) 0.36675(31) 1 1.792(73)
H3 H 0 -0.1533(12) 0.0533(15) 0.4394(12) 1 5.58(17)
H4 H 0 -0.0773(12) 0.1672(12) 0.3768(14) 1 5.58(17)
